data_7100088
_journal_name_full 'Chemical Communications'
_journal_paper_doi 10.1039/b504676a
_journal_year 2005
_chemical_absolute_configuration syn
_chemical_formula_moiety 'C11 H14 F6 O6 '
_chemical_formula_sum 'C11 H14 F6 O6'
_chemical_formula_weight 356.22
_chemical_melting_point 340
_chemical_name_common Pentamethylene-(R,S)-(+-)-bis(3,3,3-trifluorolactate)
_space_group_IT_number 33
_symmetry_cell_setting orthorhombic
_symmetry_Int_Tables_number 33
_symmetry_space_group_name_Hall 'P 2c -2n'
_symmetry_space_group_name_H-M 'P n a 21'
_cell_angle_alpha 90
_cell_angle_beta 90
_cell_angle_gamma 90
_cell_formula_units_Z 4
_cell_length_a 15.40(1)
_cell_length_b 18.79(2)
_cell_length_c 5.045(3)
_cell_measurement_temperature 120(1)
_cell_volume 1460(2)
_diffrn_ambient_temperature 120(1)
_exptl_crystal_density_diffrn 1.62
_refine_diff_density_rms 0.078
_cod_original_formula_sum 'C11 H14 F6 O6 '
_cod_database_code 7100088

loop_
_symmetry_equiv_pos_as_xyz
'x, y, z'
'-x, -y, z+1/2'
'-x+1/2, y+1/2, z+1/2'
'x+1/2, -y+1/2, z'

loop_
_atom_site_label
_atom_site_type_symbol
_atom_site_fract_x
_atom_site_fract_y
_atom_site_fract_z
_atom_site_U_iso_or_equiv
_atom_site_adp_type
_atom_site_occupancy
_atom_site_symmetry_multiplicity
_atom_site_calc_flag
_atom_site_refinement_flags
_atom_site_disorder_assembly
_atom_site_disorder_group
F1 F 0.2811(3) 0.3574(3) 0.5961(10) 0.0508(14) Uani 1 1 d . . .
F2 F 0.2148(3) 0.3202(2) 0.2438(10) 0.0444(12) Uani 1 1 d . . .
F3 F 0.1427(2) 0.3433(2) 0.5998(9) 0.0433(13) Uani 1 1 d . . .
F4 F 0.1211(3) 0.1875(2) 0.5235(9) 0.0467(13) Uani 1 1 d . . .
F5 F 0.2007(3) 0.1712(2) 0.1766(11) 0.0538(15) Uani 1 1 d . . .
F6 F 0.2405(3) 0.1296(3) 0.5529(10) 0.0504(14) Uani 1 1 d . . .
O1 O 0.2792(3) 0.4673(3) 0.2542(10) 0.0348(14) Uani 1 1 d . . .
O2 O 0.1401(3) 0.4868(3) -0.0477(10) 0.0377(14) Uani 1 1 d . . .
O3 O 0.0590(3) 0.4126(3) 0.2018(11) 0.0332(13) Uani 1 1 d . . .
O4 O 0.0060(3) 0.1350(3) 0.1682(9) 0.0314(13) Uani 1 1 d . . .
O5 O 0.0551(3) 0.0423(3) -0.0682(10) 0.0388(15) Uani 1 1 d . . .
O6 O 0.1854(3) 0.0210(3) 0.2473(10) 0.0386(15) Uani 1 1 d . . .
C1 C 0.2092(5) 0.3657(4) 0.4443(18) 0.0355(19) Uani 1 1 d . . .
C2 C 0.1995(4) 0.4410(4) 0.3682(15) 0.033(2) Uani 1 1 d . . .
H2 H 0.1838 0.4696 0.5236 0.039 Uiso 1 1 calc R . .
C3 C 0.1291(5) 0.4493(4) 0.1487(17) 0.0313(19) Uani 1 1 d . . .
C4 C -0.0125(4) 0.4166(4) 0.0150(14) 0.0274(18) Uani 1 1 d . . .
H4 H 0.0093 0.4146 -0.1652 0.033 Uiso 1 1 calc R . .
H3 H -0.0436 0.4611 0.0377 0.033 Uiso 1 1 calc R . .
C5 C -0.0720(4) 0.3553(4) 0.0653(18) 0.036(2) Uani 1 1 d . . .
H5 H -0.124 0.3613 -0.0407 0.043 Uiso 1 1 calc R . .
H6 H -0.0891 0.3558 0.2503 0.043 Uiso 1 1 calc R . .
C6 C -0.0312(4) 0.2824(4) 0.0006(19) 0.037(2) Uani 1 1 d . . .
H7 H -0.0119 0.282 -0.1824 0.044 Uiso 1 1 calc R . .
H8 H 0.019 0.2747 0.1129 0.044 Uiso 1 1 calc R . .
C7 C -0.0956(5) 0.2233(4) 0.0434(17) 0.035(2) Uani 1 1 d . . .
H10 H -0.1133 0.2235 0.228 0.042 Uiso 1 1 calc R . .
H9 H -0.1468 0.2328 -0.0631 0.042 Uiso 1 1 calc R . .
C8 C -0.0621(5) 0.1513(4) -0.0244(16) 0.041(2) Uani 1 1 d . . .
H11 H -0.1083 0.1164 -0.014 0.049 Uiso 1 1 calc R . .
H12 H -0.0387 0.151 -0.2028 0.049 Uiso 1 1 calc R . .
C9 C 0.0572(5) 0.0827(4) 0.1245(16) 0.0321(19) Uani 1 1 d . . .
C10 C 0.1241(5) 0.0718(4) 0.3303(17) 0.031(2) Uani 1 1 d . . .
H13 H 0.0959 0.0547 0.4925 0.037 Uiso 1 1 calc R . .
C11 C 0.1713(5) 0.1399(5) 0.3905(17) 0.040(2) Uani 1 1 d . . .
H1 H 0.3105 0.4815 0.4205 0.065 Uiso 1 1 d . . .
H14 H 0.2139 0.0073 0.4226 0.065 Uiso 1 1 d . . .

loop_
_atom_site_aniso_label
_atom_site_aniso_U_11
_atom_site_aniso_U_22
_atom_site_aniso_U_33
_atom_site_aniso_U_23
_atom_site_aniso_U_13
_atom_site_aniso_U_12
F1 0.030(2) 0.059(3) 0.063(4) 0.017(3) -0.030(2) -0.005(2)
F2 0.025(2) 0.032(2) 0.077(3) -0.007(3) 0.000(3) 0.003(2)
F3 0.032(2) 0.042(3) 0.056(3) 0.014(2) 0.005(2) -0.008(2)
F4 0.038(2) 0.041(3) 0.060(3) -0.019(2) -0.011(3) 0.008(2)
F5 0.036(3) 0.047(3) 0.079(4) 0.005(3) 0.010(2) -0.011(2)
F6 0.038(2) 0.058(3) 0.055(4) -0.015(3) -0.020(3) 0.005(3)
O1 0.023(3) 0.052(3) 0.029(3) -0.001(3) 0.001(2) -0.010(3)
O2 0.027(3) 0.053(4) 0.033(3) 0.009(3) -0.002(2) -0.013(3)
O3 0.021(2) 0.035(3) 0.044(4) 0.010(3) -0.002(3) -0.014(3)
O4 0.029(3) 0.037(3) 0.029(3) -0.004(2) -0.005(2) 0.005(3)
O5 0.026(3) 0.053(4) 0.038(4) 0.004(3) -0.001(3) -0.004(3)
O6 0.040(3) 0.044(3) 0.032(3) -0.006(3) -0.005(3) 0.017(3)
C1 0.023(4) 0.037(5) 0.046(5) 0.003(4) 0.000(4) 0.012(4)
C2 0.022(4) 0.043(5) 0.033(5) 0.009(4) -0.005(4) -0.005(4)
C3 0.030(4) 0.031(4) 0.033(5) -0.006(4) 0.001(4) 0.003(4)
C4 0.014(3) 0.046(5) 0.022(5) -0.010(4) 0.000(3) 0.007(4)
C5 0.013(3) 0.053(5) 0.041(5) -0.008(4) -0.008(4) -0.013(4)
C6 0.013(3) 0.040(5) 0.057(6) -0.003(4) 0.002(4) 0.004(4)
C7 0.023(4) 0.039(5) 0.043(5) 0.006(4) 0.006(4) -0.002(4)
C8 0.028(4) 0.052(6) 0.043(6) 0.008(4) -0.006(4) -0.008(4)
C9 0.034(4) 0.025(4) 0.037(6) 0.007(4) 0.001(4) -0.003(4)
C10 0.024(4) 0.031(4) 0.036(5) 0.004(4) 0.007(4) 0.002(4)
C11 0.024(4) 0.050(5) 0.047(7) -0.005(5) 0.000(4) 0.003(5)

loop_
_geom_bond_atom_site_label_1
_geom_bond_atom_site_label_2
_geom_bond_distance
_geom_bond_site_symmetry_2
_geom_bond_publ_flag
F1 C1 1.355(9) . no
F2 C1 1.328(9) . no
F3 C1 1.357(9) . no
F4 C11 1.360(9) . no
F5 C11 1.310(10) . no
F6 C11 1.358(9) . no
O1 C2 1.443(8) . no
O1 H1 1.003(5) . no
O2 C3 1.227(9) . no
O3 C3 1.308(8) . no
O3 C4 1.452(8) . no
O4 C9 1.281(8) . no
O4 C8 1.462(8) . no
O5 C9 1.234(9) . no
O6 C10 1.406(8) . no
O6 H14 1.021(5) . no
C1 C2 1.474(10) . no
C2 C3 1.558(10) . no
C2 H2 0.98 . no
C4 C5 1.493(10) . no
C4 H4 0.97 . no
C4 H3 0.97 . no
C5 C6 1.543(10) . no
C5 H5 0.97 . no
C5 H6 0.97 . no
C6 C7 1.504(10) . no
C6 H7 0.97 . no
C6 H8 0.97 . no
C7 C8 1.488(10) . no
C7 H10 0.97 . no
C7 H9 0.97 . no
C8 H11 0.97 . no
C8 H12 0.97 . no
C9 C10 1.477(11) . no
C10 C11 1.504(11) . no
C10 H13 0.98 . no
